data_7050317
loop_
_publ_author_name
'Warden, Andrew C.'
'Warren, Mark'
'Spiccia, Leone'
'Hearn, Milton T. W.'

_publ_section_title
;
 Anion Binding to Azamacrocycles: Synthesis and
 X-ray Crystal Structures of Halide Adducts of [12]aneN~4~ and [18]aneN~6~
;
_journal_issue 9
_journal_name_full 'New Journal of Chemistry'
_journal_page_first 1160
_journal_page_last 1167
_journal_paper_doi 10.1039/B401841A
_journal_volume 28
_journal_year 2004
_chemical_formula_sum 'C8 H28 Br4 N4 O2'
_chemical_formula_weight 531.98
_chemical_name_common 1,4,7,10-tetraazacyclododecane-dihydrogenbromide-dihydrate
_chemical_name_systematic
;
1,4,7,10-tetraazacyclododecane-dihydrogenbromide-dihydrate
;
_space_group_IT_number 15
_symmetry_cell_setting monoclinic
_symmetry_space_group_name_Hall '-C 2yc'
_symmetry_space_group_name_H-M 'C 1 2/c 1'
_atom_sites_solution_hydrogens geom
_atom_sites_solution_primary direct
_atom_sites_solution_secondary difmap
_audit_creation_date 2004-01-29T03:20:31-00:00
_audit_creation_method 'WinGX routine CIF_UPDATE'
_cell_angle_alpha 90
_cell_angle_beta 94.87(3)
_cell_angle_gamma 90
_cell_formula_units_Z 4
_cell_length_a 16.9596(4)
_cell_length_b 8.8949(2)
_cell_length_c 11.6793(3)
_cell_measurement_temperature 123(2)
_cell_volume 1755.51(7)
_computing_structure_refinement 'SHELXL-97 (Sheldrick, 1997)'
_computing_structure_solution 'SHELXS-97 (Sheldrick, 1990)'
_diffrn_ambient_temperature 123(2)
_diffrn_measured_fraction_theta_full 0.993
_diffrn_measured_fraction_theta_max 0.987
_diffrn_radiation_monochromator graphite
_diffrn_radiation_type MoK\a
_diffrn_radiation_wavelength 0.71073
_diffrn_reflns_av_R_equivalents 0.1441
_diffrn_reflns_av_unetI/netI 0.0879
_diffrn_reflns_limit_h_max 22
_diffrn_reflns_limit_h_min -22
_diffrn_reflns_limit_k_max 11
_diffrn_reflns_limit_k_min -11
_diffrn_reflns_limit_l_max 15
_diffrn_reflns_limit_l_min -15
_diffrn_reflns_number 10500
_diffrn_reflns_theta_full 27.5
_diffrn_reflns_theta_max 27.84
_diffrn_reflns_theta_min 4.08
_exptl_absorpt_coefficient_mu 9.172
_exptl_absorpt_correction_type `none'
_exptl_crystal_colour colourless
_exptl_crystal_density_diffrn 2.013
_exptl_crystal_density_method 'not measured'
_exptl_crystal_F_000 1040
_exptl_crystal_size_max 0.2
_exptl_crystal_size_mid 0.15
_exptl_crystal_size_min 0.15
_geom_special_details
;
All esds (except the esd in the dihedral angle between two l.s. planes)
are estimated using the full covariance matrix.  The cell esds are taken
into account individually in the estimation of esds in distances, angles
and torsion angles; correlations between esds in cell parameters are only
used when they are defined by crystal symmetry.  An approximate (isotropic)
treatment of cell esds is used for estimating esds involving l.s. planes.
;
_refine_diff_density_max 1.409
_refine_diff_density_min -1.496
_refine_diff_density_rms 0.252
_refine_ls_extinction_method none
_refine_ls_goodness_of_fit_ref 0.98
_refine_ls_hydrogen_treatment mixed
_refine_ls_matrix_type full
_refine_ls_number_parameters 118
_refine_ls_number_reflns 2071
_refine_ls_number_restraints 1
_refine_ls_restrained_S_all 0.98
_refine_ls_R_factor_all 0.0724
_refine_ls_R_factor_gt 0.0447
_refine_ls_shift/su_max 0.109
_refine_ls_shift/su_mean 0.001
_refine_ls_structure_factor_coef Fsqd
_refine_ls_weighting_details 'calc w=1/[\s^2^(Fo^2^)+(0.0618P)^2^+0.0000P] where P=(Fo^2^+2Fc^2^)/3'
_refine_ls_weighting_scheme calc
_refine_ls_wR_factor_gt 0.1029
_refine_ls_wR_factor_ref 0.1134
_refine_special_details
;
Refinement of F^2^ against ALL reflections.  The weighted R-factor wR and
goodness of fit S are based on F^2^, conventional R-factors R are based
on F, with F set to zero for negative F^2^. The threshold expression of
F^2^ > 2sigma(F^2^) is used only for calculating R-factors(gt) etc. and is
not relevant to the choice of reflections for refinement.  R-factors based
on F^2^ are statistically about twice as large as those based on F, and R-
factors based on ALL data will be even larger.
;
_reflns_number_gt 1510
_reflns_number_total 2071
_reflns_threshold_expression >2sigma(I)
_cod_data_source_file b401841a.txt
_cod_data_source_block c92b2
_cod_depositor_comments
;
 Merging entry with the original data file.

 Antanas Vaitkus,
 2017-01-23

The following automatic conversions were performed:
'_symmetry_cell_setting' value 'Monoclinic' changed to 'monoclinic'
according to '/home/saulius/struct/CIF-dictionaries/cif_core.dic'
dictionary named 'cif_core.dic' version 2.4.1 from 2010-06-29.

Automatic conversion script
Id: cif_fix_enum 1527 2010-12-29 10:47:43Z saulius 
;
_cod_original_sg_symbol_H-M 'C 2/c'
_cod_database_code 7050317

loop_
_symmetry_equiv_pos_as_xyz
'x, y, z'
'-x, y, -z+1/2'
'x+1/2, y+1/2, z'
'-x+1/2, y+1/2, -z+1/2'
'-x, -y, -z'
'x, -y, z-1/2'
'-x+1/2, -y+1/2, -z'
'x+1/2, -y+1/2, z-1/2'

loop_
_atom_site_label
_atom_site_type_symbol
_atom_site_fract_x
_atom_site_fract_y
_atom_site_fract_z
_atom_site_U_iso_or_equiv
_atom_site_adp_type
_atom_site_occupancy
_atom_site_symmetry_multiplicity
_atom_site_calc_flag
_atom_site_refinement_flags
_atom_site_disorder_assembly
_atom_site_disorder_group
Br1 Br 0.10449(3) -0.24445(6) 0.54782(4) 0.01868(18) Uani 1 1 d . . .
N1 N 0.1108(2) 0.0142(5) 0.7372(4) 0.0149(9) Uani 1 1 d . . .
C1 C 0.0355(3) 0.0061(6) 0.7945(4) 0.0139(10) Uani 1 1 d . . .
H5 H 0.0321 0.0933 0.8465 0.017 Uiso 1 1 calc R . .
H6 H 0.0351 -0.0867 0.8413 0.017 Uiso 1 1 calc R . .
Br2 Br 0.15694(3) 0.66748(6) 0.90002(4) 0.01876(18) Uani 1 1 d . . .
N2 N 0.1029(2) 0.4283(5) 0.6958(4) 0.0152(9) Uani 1 1 d . . .
C2 C 0.1249(3) 0.1488(6) 0.6665(4) 0.0159(11) Uani 1 1 d . . .
C3 C 0.1430(3) 0.2887(6) 0.7425(4) 0.0148(10) Uani 1 1 d . . .
C4 C 0.0143(3) 0.4328(6) 0.6901(4) 0.0175(11) Uani 1 1 d . . .
H11 H -0.0076 0.3443 0.647 0.021 Uiso 1 1 calc R . .
H12 H -0.005 0.5243 0.6485 0.021 Uiso 1 1 calc R . .
O1W O 0.2448(2) 0.0194(5) 0.8882(3) 0.0210(8) Uani 1 1 d D . .
H1W H 0.276(3) 0.108(5) 0.918(5) 0.05(2) Uiso 1 1 d D . .
H10 H 0.201(3) 0.326(6) 0.743(4) 0.009(13) Uiso 1 1 d . . .
H8 H 0.176(3) 0.117(6) 0.626(4) 0.002(11) Uiso 1 1 d . . .
H7 H 0.076(3) 0.169(5) 0.620(4) 0.000(11) Uiso 1 1 d . . .
H9 H 0.121(3) 0.283(7) 0.828(5) 0.031(17) Uiso 1 1 d . . .
H1 H 0.117(3) -0.069(8) 0.702(5) 0.026(17) Uiso 1 1 d . . .
H3 H 0.117(4) 0.497(8) 0.752(6) 0.040(19) Uiso 1 1 d . . .
H4 H 0.110(4) 0.445(9) 0.627(6) 0.036(19) Uiso 1 1 d . . .
H2 H 0.150(3) 0.002(8) 0.787(5) 0.027(17) Uiso 1 1 d . . .

loop_
_atom_site_aniso_label
_atom_site_aniso_U_11
_atom_site_aniso_U_22
_atom_site_aniso_U_33
_atom_site_aniso_U_23
_atom_site_aniso_U_13
_atom_site_aniso_U_12
Br1 0.0329(3) 0.0156(3) 0.0073(2) -0.0010(2) 0.0001(2) 0.0035(2)
N1 0.017(2) 0.013(2) 0.015(2) -0.002(2) 0.0023(17) 0.0032(19)
C1 0.016(2) 0.015(3) 0.010(2) 0.001(2) 0.0014(19) -0.001(2)
Br2 0.0219(3) 0.0167(3) 0.0166(3) -0.0005(2) -0.00457(19) -0.0020(2)
N2 0.016(2) 0.016(2) 0.013(2) 0.001(2) 0.0003(17) 0.0012(18)
C2 0.021(3) 0.016(3) 0.011(2) -0.001(2) 0.004(2) -0.001(2)
C3 0.015(2) 0.014(3) 0.016(2) 0.001(2) 0.0010(19) 0.001(2)
C4 0.019(2) 0.019(3) 0.015(2) 0.004(2) 0.0034(19) 0.000(2)
O1W 0.0184(17) 0.026(2) 0.0185(17) -0.0016(17) 0.0010(14) 0.0015(17)

loop_
_atom_type_symbol
_atom_type_description
_atom_type_scat_dispersion_real
_atom_type_scat_dispersion_imag
_atom_type_scat_source
C C 0.0033 0.0016 'International Tables Vol C Tables 4.2.6.8 and 6.1.1.4'
H H 0 0 'International Tables Vol C Tables 4.2.6.8 and 6.1.1.4'
N N 0.0061 0.0033 'International Tables Vol C Tables 4.2.6.8 and 6.1.1.4'
O O 0.0106 0.006 'International Tables Vol C Tables 4.2.6.8 and 6.1.1.4'
Br Br -0.2901 2.4595 'International Tables Vol C Tables 4.2.6.8 and 6.1.1.4'

loop_
_geom_angle_atom_site_label_1
_geom_angle_atom_site_label_2
_geom_angle_atom_site_label_3
_geom_angle
_geom_angle_site_symmetry_1
_geom_angle_site_symmetry_3
_geom_angle_publ_flag
C2 N1 C1 118.2(4) . . ?
N1 C1 C1 110.5(5) . 2_556 ?
C3 N2 C4 117.5(4) . . ?
N1 C2 C3 111.4(4) . . ?
N2 C3 C2 113.4(4) . . ?
N2 C4 C4 111.0(5) . 2_556 ?

loop_
_geom_bond_atom_site_label_1
_geom_bond_atom_site_label_2
_geom_bond_distance
_geom_bond_site_symmetry_2
_geom_bond_publ_flag
N1 C2 1.486(7) . ?
N1 C1 1.492(6) . ?
C1 C1 1.523(9) 2_556 ?
N2 C3 1.497(7) . ?
N2 C4 1.498(6) . ?
C2 C3 1.544(8) . ?
C4 C4 1.519(9) 2_556 ?

loop_
_geom_hbond_atom_site_label_D
_geom_hbond_atom_site_label_H
_geom_hbond_atom_site_label_A
_geom_hbond_distance_DH
_geom_hbond_distance_HA
_geom_hbond_distance_DA
_geom_hbond_angle_DHA
_geom_hbond_site_symmetry_A
N1 H2 O1W 0.86(6) 1.92(6) 2.757(5) 167(7) .
N1 H1 Br1 0.85(7) 2.38(7) 3.187(5) 157(5) .
N2 H4 O1W 0.84(7) 2.57(6) 2.954(5) 109(5) 4_556
N2 H4 Br2 0.84(7) 3.00(7) 3.746(5) 150(6) 6_565
N2 H4 Br1 0.84(7) 2.91(8) 3.386(5) 118(6) 1_565
N2 H3 Br2 0.92(8) 2.35(8) 3.269(5) 178(6) .
O1W H1W Br1 0.992(10) 2.42(3) 3.344(4) 154(5) 4_556
C3 H9 Br1 1.10(6) 2.62(6) 3.700(5) 166(4) 6_556
N2 H4 O1W 0.84(7) 2.57(6) 2.954(5) 109(5) 4_556
